data_4034699
loop_
_publ_author_name
'Hiscock, Lana K.'
'Yao, Chengzhang'
'Skene, William G.'
'Dawe, Louise N.'
'Maly, Kenneth Edward'

_publ_section_title
;
 Synthesis of Emissive Heteroacene Derivatives via Nucleophilic Aromatic
 Substitution.
;
_journal_name_full 'The Journal of organic chemistry'
_journal_paper_doi 10.1021/acs.joc.9b02523
_journal_year 2019
_chemical_formula_moiety 'C20 H8 N2 O4'
_chemical_formula_sum 'C20 H8 N2 O4'
_chemical_formula_weight 340.28
_space_group_crystal_system orthorhombic
_space_group_IT_number 61
_space_group_name_Hall '-P 2ac 2ab'
_space_group_name_H-M_alt 'P b c a'
_atom_sites_solution_hydrogens geom
_atom_sites_solution_primary dual
_audit_creation_date 2019-09-25
_audit_creation_method
;
Olex2 1.2
(compiled 2018.05.29 svn.r3508 for OlexSys, GUI svn.r5506)
;
_cell_angle_alpha 90
_cell_angle_beta 90
_cell_angle_gamma 90
_cell_formula_units_Z 8
_cell_length_a 7.15370(10)
_cell_length_b 19.3801(3)
_cell_length_c 20.9999(4)
_cell_measurement_reflns_used 19131
_cell_measurement_temperature 110(2)
_cell_measurement_theta_max 67.2530
_cell_measurement_theta_min 3.0490
_cell_volume 2911.41(8)
_computing_cell_refinement 'CrysAlisPro 1.171.38.46 (Rigaku OD, 2015)'
_computing_data_collection 'SAINT (Bruker)'
_computing_data_reduction 'CrysAlisPro 1.171.38.46 (Rigaku OD, 2015)'
_computing_molecular_graphics 'Olex2 (Dolomanov et al., 2009)'
_computing_publication_material 'Olex2 (Dolomanov et al., 2009)'
_computing_structure_refinement 'ShelXL (Sheldrick, 2015)'
_computing_structure_solution 'ShelXT (Sheldrick, 2015)'
_diffrn_ambient_temperature 110(2)
_diffrn_detector 'CCD plate'
_diffrn_measured_fraction_theta_full 0.989
_diffrn_measured_fraction_theta_max 0.989
_diffrn_measurement_details
;
List of Runs (angles in degrees, time in seconds):

  # Type    Start    End  Width  t~exp~   \w     \q     \k     \f   Frames
--------------------------------------------------------------------------
  1  \f   -348.13   3.87   0.50    8.00 -61.79  27.00 170.38    --   704
  2  \f   -359.72   3.78   0.50    8.00  36.73  57.00  25.50    --   727
  3  \f   -352.00   9.50   0.50    8.00  86.63  97.00  35.50    --   723
  4  \f   -342.68   9.32   0.50    8.00  60.66  99.50 -64.49    --   704
  5  \f   -359.92   9.58   0.50    8.00 153.69  99.50 165.40    --   739
  6  \f   -360.00   9.50   0.50    8.00 123.85 102.00  70.49    --   739
  7  \f   -357.47   8.53   0.50    8.00-177.51 107.00  65.49    --   732
  8  \f   -360.01   9.49   0.50    8.00  19.89 104.50 -49.50    --   739
  9  \w     13.22 106.22   0.50    8.00    --   62.00-109.48 174.99  186
 10  \w     15.50 108.01   0.50    8.00    --  107.00 -94.48 -77.52  185
 11  \w    119.91 165.41   0.50    8.00    --   99.50 165.40-169.92   91
 12  \f   -360.01   9.49   0.50    8.00 133.91 104.50 -89.50    --   739
 13  \w     55.80 108.80   0.50    8.00    --   44.50-139.46 119.97  106
 14  \w     80.96 113.46   0.50    8.00    --   37.00 115.48 -27.48   65
 15  \w    110.38 146.38   0.50    8.00    --   54.50  25.50 165.00   72
 16  \w     36.77  83.27   0.50    8.00    --   92.00 -74.48-135.01   93
 17  \w      9.84 129.34   0.50    8.00    --   97.00 -79.48  94.99  239
 18  \f    103.29 153.79   0.50    8.00  25.98 107.00-134.47    --   101
 19  \f      0.00  53.50   0.50    8.00  97.27  74.50  70.49    --   107
 20  \w     33.75 106.25   0.50    8.00    --   77.00-174.28 172.32  145
 21  \w     26.31 108.31   0.50    8.00    --   57.00  40.50 -70.00  164
 22  \w     61.60 146.10   0.50    8.00    --  102.00-169.42-147.57  169
 23  \w     85.89 196.89   0.50    8.00    --  104.50 100.49  97.51  222
 24  \w     73.45 188.45   0.50    8.00    --  107.00 130.47  27.53  230
 25  \f     -0.01 185.49   0.50    8.00  27.31 102.00 -99.48    --   371
 26  \w     86.29 178.79   0.50    8.00    --   87.00 145.47  95.02  185
 27  \w     76.35 162.35   0.50    8.00    --  104.50 125.48 -52.49  172
 28  \w     83.39 174.39   0.50    8.00    --   82.00  80.49 -59.99  182
 29  \w     16.07 119.07   0.50    8.00    --  104.50-134.47-107.52  206
 30  \w     47.26 146.76   0.50    8.00    --   67.00  65.49 -77.49  199
 31  \w     16.07 119.07   0.50    8.00    --  104.50-134.47-120.02  206
 32  \f      0.01 108.51   0.50    8.00  52.49  39.50  45.49    --   217
 33  \w     83.39 196.89   0.50    8.00    --  104.50  80.49-177.49  227
 34  \w     18.15 131.65   0.50    8.00    --   97.00 -64.49 -87.51  227
 35  \w     26.54 137.54   0.50    8.00    --   99.50-159.43 -60.06  222
 36  \w     14.93 140.43   0.50    8.00    --  104.50 -69.49 -75.01  251
 37  \f     15.82 180.82   0.50    8.00  63.56  79.50-104.48    --   330
 38  \f      0.00 196.00   0.50    8.00 160.46  77.00  85.49    --   392
 39  \f     79.81 301.31   0.50    8.00 130.47  94.50  25.50    --   443
 40  \f   -360.00   9.50   0.50    8.00  25.80 104.50 -59.50    --   739
 41  \f   -360.01   9.49   0.50    8.00  22.01  54.50 -79.48    --   739
 42  \f   -359.00   9.00   0.50    8.00  66.62  37.00 -49.50    --   736
;
_diffrn_measurement_device Nonius
_diffrn_measurement_device_type Nonius
_diffrn_measurement_method '\w and \f scans'
_diffrn_orient_matrix_type 'CrysAlisPro convention (1999,Acta A55,543-557)'
_diffrn_orient_matrix_UB_11 0.0524185000
_diffrn_orient_matrix_UB_12 0.0760472000
_diffrn_orient_matrix_UB_13 -0.0117480000
_diffrn_orient_matrix_UB_21 -0.0598971000
_diffrn_orient_matrix_UB_22 0.0180434000
_diffrn_orient_matrix_UB_23 0.0684512000
_diffrn_orient_matrix_UB_31 0.2001052000
_diffrn_orient_matrix_UB_32 -0.0145054000
_diffrn_orient_matrix_UB_33 0.0236205000
_diffrn_radiation_monochromator graphite
_diffrn_radiation_probe x-ray
_diffrn_radiation_type CuK\a
_diffrn_radiation_wavelength 1.54184
_diffrn_reflns_av_R_equivalents 0.0736
_diffrn_reflns_av_unetI/netI 0.0168
_diffrn_reflns_Laue_measured_fraction_full 0.989
_diffrn_reflns_Laue_measured_fraction_max 0.989
_diffrn_reflns_limit_h_max 8
_diffrn_reflns_limit_h_min -6
_diffrn_reflns_limit_k_max 22
_diffrn_reflns_limit_k_min -23
_diffrn_reflns_limit_l_max 24
_diffrn_reflns_limit_l_min -24
_diffrn_reflns_number 52409
_diffrn_reflns_point_group_measured_fraction_full 0.989
_diffrn_reflns_point_group_measured_fraction_max 0.989
_diffrn_reflns_theta_full 67.575
_diffrn_reflns_theta_max 67.575
_diffrn_reflns_theta_min 4.211
_diffrn_source 'fine-focus sealed X-ray tube'
_diffrn_source_type 'Enhance (Cu) X-ray Source'
_exptl_absorpt_coefficient_mu 0.925
_exptl_absorpt_correction_T_max 1.00000
_exptl_absorpt_correction_T_min 0.60352
_exptl_absorpt_correction_type multi-scan
_exptl_absorpt_process_details
;
CrysAlisPro 1.171.38.46 (Rigaku Oxford Diffraction, 2015)
Empirical absorption correction using spherical harmonics,
 implemented in SCALE3 ABSPACK scaling algorithm.
;
_exptl_crystal_colour yellow
_exptl_crystal_colour_primary yellow
_exptl_crystal_density_diffrn 1.553
_exptl_crystal_description needle
_exptl_crystal_F_000 1392
_exptl_crystal_size_max 0.405
_exptl_crystal_size_mid 0.139
_exptl_crystal_size_min 0.101
_refine_diff_density_max 0.298
_refine_diff_density_min -0.256
_refine_diff_density_rms 0.062
_refine_ls_extinction_method none
_refine_ls_goodness_of_fit_ref 1.363
_refine_ls_hydrogen_treatment constr
_refine_ls_matrix_type full
_refine_ls_number_parameters 235
_refine_ls_number_reflns 2604
_refine_ls_number_restraints 0
_refine_ls_restrained_S_all 1.363
_refine_ls_R_factor_all 0.0694
_refine_ls_R_factor_gt 0.0671
_refine_ls_shift/su_max 0.000
_refine_ls_shift/su_mean 0.000
_refine_ls_structure_factor_coef Fsqd
_refine_ls_weighting_details 'w=1/[\s^2^(Fo^2^)+(0.0477P)^2^+2.9066P] where P=(Fo^2^+2Fc^2^)/3'
_refine_ls_weighting_scheme calc
_refine_ls_wR_factor_gt 0.1500
_refine_ls_wR_factor_ref 0.1511
_reflns_Friedel_coverage 0.000
_reflns_number_gt 2522
_reflns_number_total 2604
_reflns_threshold_expression 'I > 2\s(I)'
_cod_data_source_file jo9b02523_si_003.cif
_cod_data_source_block compound_1
_cod_database_code 4034699
_shelx_shelxl_version_number 2016/6
_shelx_space_group_comment
;
The symmetry employed for this shelxl refinement is uniquely defined
by the following loop, which should always be used as a source of
symmetry information in preference to the above space-group names.
They are only intended as comments.
;
_reflns_odcompleteness_completeness 98.68
_reflns_odcompleteness_iscentric 1
_reflns_odcompleteness_theta 67.46
_olex2_refinement_description
;
1. Fixed Uiso
 At 1.2 times of:
  All C(H) groups
2.a Aromatic/amide H refined with riding coordinates:
 C4(H4), C5(H5), C6(H6), C7(H7), C13(H13), C14(H14), C15(H15), C16(H16)
;
_olex2_submission_special_instructions 'No special instructions were received'

loop_
_space_group_symop_operation_xyz
'x, y, z'
'-x+1/2, -y, z+1/2'
'-x, y+1/2, -z+1/2'
'x+1/2, -y+1/2, -z'
'-x, -y, -z'
'x-1/2, y, -z-1/2'
'x, -y-1/2, z-1/2'
'-x-1/2, y-1/2, z'

loop_
_atom_site_label
_atom_site_type_symbol
_atom_site_fract_x
_atom_site_fract_y
_atom_site_fract_z
_atom_site_U_iso_or_equiv
_atom_site_adp_type
_atom_site_occupancy
_atom_site_site_symmetry_order
_atom_site_calc_flag
_atom_site_refinement_flags_posn
O1 O 0.5026(3) 0.23432(9) 0.66207(8) 0.0285(5) Uani 1 1 d .
O2 O 0.6312(3) 0.32618(9) 0.75941(8) 0.0298(5) Uani 1 1 d .
O3 O 0.7716(3) 0.49365(9) 0.60345(8) 0.0259(4) Uani 1 1 d .
O4 O 0.6408(3) 0.40277(9) 0.50602(8) 0.0270(4) Uani 1 1 d .
N1 N 0.4307(3) 0.24077(11) 0.49945(11) 0.0313(5) Uani 1 1 d .
N2 N 0.8344(4) 0.48878(11) 0.76664(10) 0.0307(6) Uani 1 1 d .
C1 C 0.5743(4) 0.31976(12) 0.58575(12) 0.0235(6) Uani 1 1 d .
C2 C 0.5707(4) 0.29883(12) 0.64919(12) 0.0250(6) Uani 1 1 d .
C3 C 0.4938(4) 0.21708(13) 0.72634(12) 0.0252(6) Uani 1 1 d .
C4 C 0.4233(4) 0.15297(13) 0.74209(13) 0.0277(6) Uani 1 1 d .
H4 H 0.382423 0.122217 0.709726 0.033 Uiso 1 1 calc R
C5 C 0.4127(4) 0.13401(13) 0.80562(13) 0.0299(6) Uani 1 1 d .
H5 H 0.365684 0.089792 0.816777 0.036 Uiso 1 1 calc R
C6 C 0.4701(4) 0.17902(13) 0.85300(13) 0.0314(6) Uani 1 1 d .
H6 H 0.461075 0.165986 0.896495 0.038 Uiso 1 1 calc R
C7 C 0.5409(4) 0.24319(13) 0.83657(13) 0.0282(6) Uani 1 1 d .
H7 H 0.580695 0.274285 0.868811 0.034 Uiso 1 1 calc R
C8 C 0.5535(4) 0.26166(13) 0.77384(13) 0.0265(6) Uani 1 1 d .
C9 C 0.6346(4) 0.34278(12) 0.69621(12) 0.0235(6) Uani 1 1 d .
C10 C 0.7056(4) 0.40744(12) 0.67943(12) 0.0230(6) Uani 1 1 d .
C11 C 0.7079(4) 0.42850(12) 0.61603(12) 0.0244(6) Uani 1 1 d .
C12 C 0.7737(4) 0.51244(13) 0.53964(12) 0.0244(6) Uani 1 1 d .
C13 C 0.8423(4) 0.57689(13) 0.52454(12) 0.0260(6) Uani 1 1 d .
H13 H 0.884206 0.607142 0.557154 0.031 Uiso 1 1 calc R
C14 C 0.8495(4) 0.59708(13) 0.46118(13) 0.0275(6) Uani 1 1 d .
H14 H 0.897763 0.641212 0.450344 0.033 Uiso 1 1 calc R
C15 C 0.7866(4) 0.55322(13) 0.41359(13) 0.0282(6) Uani 1 1 d .
H15 H 0.791524 0.567446 0.370331 0.034 Uiso 1 1 calc R
C16 C 0.7161(4) 0.48807(13) 0.42919(12) 0.0265(6) Uani 1 1 d .
H16 H 0.672584 0.457832 0.396814 0.032 Uiso 1 1 calc R
C17 C 0.7107(4) 0.46854(13) 0.49179(12) 0.0252(6) Uani 1 1 d .
C18 C 0.6443(4) 0.38470(13) 0.56892(12) 0.0242(6) Uani 1 1 d .
C19 C 0.4972(4) 0.27541(13) 0.53746(12) 0.0249(6) Uani 1 1 d .
C20 C 0.7763(4) 0.45286(12) 0.72797(12) 0.0237(6) Uani 1 1 d .

loop_
_atom_site_aniso_label
_atom_site_aniso_U_11
_atom_site_aniso_U_22
_atom_site_aniso_U_33
_atom_site_aniso_U_23
_atom_site_aniso_U_13
_atom_site_aniso_U_12
O1 0.0417(11) 0.0178(9) 0.0260(10) 0.0006(7) -0.0008(8) -0.0058(8)
O2 0.0473(12) 0.0187(9) 0.0235(9) 0.0016(7) 0.0000(8) -0.0070(8)
O3 0.0393(11) 0.0150(8) 0.0234(9) 0.0009(7) 0.0004(8) -0.0037(7)
O4 0.0405(11) 0.0187(9) 0.0218(9) -0.0001(7) 0.0005(8) -0.0031(8)
N1 0.0395(14) 0.0222(11) 0.0323(12) -0.0042(10) -0.0047(11) 0.0004(10)
N2 0.0447(14) 0.0217(11) 0.0258(12) 0.0003(9) -0.0022(10) -0.0029(10)
C1 0.0270(13) 0.0169(12) 0.0265(13) -0.0044(10) -0.0009(11) 0.0016(10)
C2 0.0293(14) 0.0152(12) 0.0304(14) -0.0004(10) 0.0028(11) 0.0003(10)
C3 0.0276(14) 0.0199(12) 0.0281(13) 0.0036(10) -0.0008(11) 0.0029(11)
C4 0.0300(14) 0.0190(12) 0.0339(14) -0.0017(11) 0.0005(12) 0.0005(11)
C5 0.0360(15) 0.0168(12) 0.0368(15) 0.0042(11) 0.0006(12) -0.0009(11)
C6 0.0418(16) 0.0239(13) 0.0286(14) 0.0034(11) 0.0046(12) 0.0028(12)
C7 0.0356(15) 0.0202(13) 0.0288(14) -0.0008(10) 0.0015(11) 0.0020(11)
C8 0.0308(14) 0.0162(12) 0.0324(14) 0.0016(10) 0.0014(11) 0.0010(10)
C9 0.0263(13) 0.0190(12) 0.0252(13) 0.0000(10) 0.0009(10) 0.0024(10)
C10 0.0277(14) 0.0176(12) 0.0239(13) -0.0008(10) -0.0002(11) 0.0023(10)
C11 0.0279(14) 0.0161(12) 0.0291(14) -0.0012(10) 0.0024(11) 0.0017(10)
C12 0.0278(14) 0.0232(13) 0.0223(12) -0.0007(10) 0.0022(11) 0.0043(11)
C13 0.0293(14) 0.0189(12) 0.0300(14) -0.0015(10) 0.0020(11) 0.0010(11)
C14 0.0312(14) 0.0199(12) 0.0316(14) 0.0051(11) 0.0015(11) 0.0017(11)
C15 0.0331(15) 0.0266(13) 0.0248(13) 0.0039(11) 0.0026(11) 0.0034(11)
C16 0.0299(14) 0.0220(13) 0.0275(14) -0.0021(10) -0.0022(11) 0.0021(11)
C17 0.0267(14) 0.0176(12) 0.0311(14) 0.0005(10) 0.0013(11) 0.0020(10)
C18 0.0282(14) 0.0194(12) 0.0251(13) -0.0003(10) 0.0015(11) 0.0046(10)
C19 0.0309(14) 0.0176(12) 0.0263(13) 0.0021(10) 0.0004(11) 0.0029(11)
C20 0.0309(14) 0.0153(11) 0.0249(13) 0.0039(10) -0.0010(11) -0.0010(10)

loop_
_atom_type_symbol
_atom_type_description
_atom_type_scat_dispersion_real
_atom_type_scat_dispersion_imag
_atom_type_scat_source
C C 0.0181 0.0091 'International Tables Vol C Tables 4.2.6.8 and 6.1.1.4'
H H 0.0000 0.0000 'International Tables Vol C Tables 4.2.6.8 and 6.1.1.4'
N N 0.0311 0.0180 'International Tables Vol C Tables 4.2.6.8 and 6.1.1.4'
O O 0.0492 0.0322 'International Tables Vol C Tables 4.2.6.8 and 6.1.1.4'

loop_
_geom_angle_atom_site_label_1
_geom_angle_atom_site_label_2
_geom_angle_atom_site_label_3
_geom_angle
C2 O1 C3 115.3(2)
C9 O2 C8 115.3(2)
C11 O3 C12 115.60(19)
C18 O4 C17 115.6(2)
C2 C1 C18 120.7(2)
C2 C1 C19 119.5(2)
C18 C1 C19 119.7(2)
O1 C2 C1 117.5(2)
O1 C2 C9 122.6(2)
C9 C2 C1 119.9(2)
C4 C3 O1 117.7(2)
C4 C3 C8 120.0(2)
C8 C3 O1 122.3(2)
C3 C4 H4 120.4
C3 C4 C5 119.3(2)
C5 C4 H4 120.4
C4 C5 H5 119.7
C6 C5 C4 120.5(2)
C6 C5 H5 119.7
C5 C6 H6 120.2
C5 C6 C7 119.6(3)
C7 C6 H6 120.2
C6 C7 H7 120.1
C8 C7 C6 119.9(3)
C8 C7 H7 120.1
C3 C8 O2 121.5(2)
C7 C8 O2 117.9(2)
C7 C8 C3 120.6(2)
O2 C9 C2 122.9(2)
O2 C9 C10 117.6(2)
C2 C9 C10 119.5(2)
C9 C10 C20 119.9(2)
C11 C10 C9 120.5(2)
C11 C10 C20 119.6(2)
O3 C11 C10 117.3(2)
O3 C11 C18 122.6(2)
C18 C11 C10 120.1(2)
O3 C12 C17 122.2(2)
C13 C12 O3 117.6(2)
C13 C12 C17 120.2(2)
C12 C13 H13 120.4
C12 C13 C14 119.3(2)
C14 C13 H13 120.4
C13 C14 H14 119.8
C15 C14 C13 120.4(2)
C15 C14 H14 119.8
C14 C15 H15 119.9
C14 C15 C16 120.1(2)
C16 C15 H15 119.9
C15 C16 H16 120.5
C17 C16 C15 119.0(2)
C17 C16 H16 120.5
C12 C17 O4 121.2(2)
C16 C17 O4 117.8(2)
C16 C17 C12 121.0(2)
O4 C18 C1 117.9(2)
O4 C18 C11 122.8(2)
C11 C18 C1 119.3(2)
N1 C19 C1 178.0(3)
N2 C20 C10 179.3(3)

loop_
_geom_bond_atom_site_label_1
_geom_bond_atom_site_label_2
_geom_bond_distance
O1 C2 1.369(3)
O1 C3 1.392(3)
O2 C8 1.402(3)
O2 C9 1.366(3)
O3 C11 1.368(3)
O3 C12 1.389(3)
O4 C17 1.402(3)
O4 C18 1.367(3)
N1 C19 1.146(3)
N2 C20 1.147(3)
C1 C2 1.393(4)
C1 C18 1.400(4)
C1 C19 1.439(4)
C2 C9 1.382(4)
C3 C4 1.381(4)
C3 C8 1.387(4)
C4 H4 0.9500
C4 C5 1.386(4)
C5 H5 0.9500
C5 C6 1.385(4)
C6 H6 0.9500
C6 C7 1.386(4)
C7 H7 0.9500
C7 C8 1.368(4)
C9 C10 1.397(4)
C10 C11 1.393(4)
C10 C20 1.439(3)
C11 C18 1.381(4)
C12 C13 1.379(4)
C12 C17 1.392(4)
C13 H13 0.9500
C13 C14 1.388(4)
C14 H14 0.9500
C14 C15 1.387(4)
C15 H15 0.9500
C15 C16 1.399(4)
C16 H16 0.9500
C16 C17 1.369(4)
